data_4317402
loop_
_publ_author_name
'Sai P. Shum'
'Stephen D. Pastor'
'Grety Rihs'

_publ_section_title
;
 Ferrocene Bis(phosphonite)s: Synthesis and Characterization of a Novel
 Class of Sterically Congested Ligands1
;
_journal_name_full 'Inorganic Chemistry'
_journal_page_first 127
_journal_page_last 131
_journal_paper_doi 10.1021/ic010750p
_journal_volume 41
_journal_year 2002
_chemical_formula_sum 'C90 H115 Cl2 Fe O6 P2 Rh'
_chemical_formula_weight 1584.42
_chemical_name_systematic
;
  ?
;
_space_group_IT_number 14
_symmetry_cell_setting monoclinic
_symmetry_space_group_name_Hall '-P 2ybc'
_symmetry_space_group_name_H-M 'P 1 21/c 1'
_atom_sites_solution_hydrogens geom
_atom_sites_solution_primary direct
_atom_sites_solution_secondary difmap
_audit_creation_method SHELXL
_cell_angle_alpha 90.000(10)
_cell_angle_beta 93.070(10)
_cell_angle_gamma 90.000(10)
_cell_formula_units_Z 4
_cell_length_a 19.462(2)
_cell_length_b 36.482(4)
_cell_length_c 12.1240(10)
_cell_measurement_temperature 293(2)
_cell_volume 8595.8(15)
_computing_structure_refinement 'SHELXL-93 (Sheldrick, 1993)'
_computing_structure_solution 'SHELXS-86 (Sheldrick, 1990)'
_diffrn_ambient_temperature 293(2)
_diffrn_radiation_monochromator graphite
_diffrn_radiation_source 'fine-focus sealed tube'
_diffrn_radiation_type CuK\a
_diffrn_radiation_wavelength 1.54178
_diffrn_reflns_av_R_equivalents 0.0311
_diffrn_reflns_av_sigmaI/netI 0.0661
_diffrn_reflns_limit_h_max 20
_diffrn_reflns_limit_h_min -20
_diffrn_reflns_limit_k_max 38
_diffrn_reflns_limit_k_min 0
_diffrn_reflns_limit_l_max 12
_diffrn_reflns_limit_l_min 0
_diffrn_reflns_number 11197
_diffrn_reflns_theta_max 54.54
_diffrn_reflns_theta_min 6.56
_exptl_absorpt_coefficient_mu 4.213
_exptl_crystal_density_diffrn 1.224
_exptl_crystal_F_000 3352
_refine_diff_density_max 0.841
_refine_diff_density_min -0.642
_refine_diff_density_rms 0.076
_refine_ls_extinction_method none
_refine_ls_goodness_of_fit_all 1.079
_refine_ls_goodness_of_fit_obs 1.164
_refine_ls_matrix_type full
_refine_ls_number_parameters 919
_refine_ls_number_reflns 9532
_refine_ls_number_restraints 0
_refine_ls_restrained_S_all 1.461
_refine_ls_restrained_S_obs 1.164
_refine_ls_R_factor_all 0.0965
_refine_ls_R_factor_obs 0.0568
_refine_ls_shift/esd_max 5.773
_refine_ls_shift/esd_mean 0.284
_refine_ls_structure_factor_coef Fsqd
_refine_ls_weighting_details 'w=1/[\s^2^(Fo^2^)+(0.1000P)^2^+0.0000P] where P=(Fo^2^+2Fc^2^)/3'
_refine_ls_weighting_scheme calc
_refine_ls_wR_factor_all 0.2328
_refine_ls_wR_factor_obs 0.1515
_reflns_number_observed 7226
_reflns_number_total 10591
_reflns_observed_criterion >2sigma(I)
_cod_data_source_file ic010750p_1.cif
_cod_data_source_block us42
_cod_depositor_comments
;
The following automatic conversions were performed:

'_refine_ls_weighting_scheme' value 'calc
w=1/[\s^2^(Fo^2^)+(0.1000P)^2^+0.0000P] where P=(Fo^2^+2Fc^2^)/3' was
changed to 'calc'. New tag '_refine_ls_weighting_details' was
created. The value of the new tag was set to
'w=1/[\s^2^(Fo^2^)+(0.1000P)^2^+0.0000P] where P=(Fo^2^+2Fc^2^)/3'.

Automatic conversion script
Id: cif_fix_values 3143 2015-03-26 13:38:13Z robertas 
;
_cod_database_code 4317402

loop_
_symmetry_equiv_pos_as_xyz
'x, y, z'
'-x, y+1/2, -z+1/2'
'-x, -y, -z'
'x, -y-1/2, z-1/2'

loop_
_atom_site_aniso_label
_atom_site_aniso_U_11
_atom_site_aniso_U_22
_atom_site_aniso_U_33
_atom_site_aniso_U_23
_atom_site_aniso_U_13
_atom_site_aniso_U_12
Rh1 0.0359(3) 0.0411(3) 0.0402(3) 0.0041(2) 0.0033(2) 0.0014(2)
Fe2 0.0349(6) 0.0304(6) 0.0305(5) 0.0014(4) 0.0035(4) 0.0028(4)
P3 0.0325(9) 0.0323(9) 0.0407(10) 0.0022(8) 0.0023(7) 0.0000(7)
P4 0.0328(9) 0.0402(10) 0.0415(10) 0.0048(8) 0.0018(8) 0.0017(7)
O5 0.041(3) 0.069(3) 0.037(3) 0.015(2) 0.003(2) 0.005(2)
O6 0.034(2) 0.055(3) 0.036(3) 0.006(2) 0.009(2) 0.002(2)
O7 0.029(2) 0.032(2) 0.047(3) 0.004(2) 0.006(2) 0.002(2)
O8 0.032(2) 0.033(2) 0.041(2) 0.001(2) -0.006(2) 0.005(2)
O9 0.030(2) 0.045(3) 0.049(3) 0.009(2) 0.002(2) 0.002(2)
O10 0.033(2) 0.039(3) 0.047(3) 0.006(2) -0.002(2) -0.004(2)
C11 0.049(4) 0.043(4) 0.049(5) 0.000(3) -0.004(4) -0.004(3)
C12 0.050(4) 0.050(4) 0.045(4) 0.011(3) 0.014(4) -0.006(3)
C13 0.038(4) 0.047(4) 0.044(4) -0.007(3) 0.011(3) -0.009(3)
C14 0.073(6) 0.077(6) 0.053(5) 0.024(4) 0.004(4) 0.005(4)
C15 0.043(4) 0.066(5) 0.057(5) 0.002(4) 0.012(4) -0.003(4)
C16 0.032(4) 0.036(4) 0.038(4) -0.005(3) 0.002(3) -0.007(3)
C17 0.040(4) 0.036(4) 0.042(4) -0.002(3) -0.001(3) -0.005(3)
C18 0.046(4) 0.037(4) 0.058(5) -0.002(3) 0.004(3) -0.010(3)
C19 0.039(4) 0.040(4) 0.065(5) -0.004(4) 0.006(3) -0.009(3)
C20 0.041(4) 0.043(4) 0.056(5) -0.004(4) 0.000(3) 0.002(3)
C21 0.037(4) 0.029(4) 0.049(4) 0.000(3) 0.000(3) -0.004(3)
C22 0.031(4) 0.036(4) 0.044(4) 0.001(3) 0.000(3) 0.008(3)
C23 0.039(4) 0.032(4) 0.033(4) -0.003(3) 0.001(3) 0.002(3)
C24 0.037(4) 0.035(4) 0.048(4) 0.004(3) 0.004(3) 0.003(3)
C25 0.047(4) 0.038(4) 0.062(5) 0.009(4) 0.001(4) 0.002(3)
C26 0.047(4) 0.039(4) 0.059(5) 0.005(4) -0.006(3) 0.010(3)
C27 0.037(4) 0.046(5) 0.061(5) -0.003(4) -0.006(3) -0.003(3)
C28 0.049(4) 0.028(4) 0.052(4) 0.002(3) 0.003(3) -0.004(3)
C29 0.056(5) 0.040(4) 0.088(6) 0.004(4) 0.002(4) -0.005(4)
C30 0.047(4) 0.036(4) 0.075(5) 0.004(4) -0.004(4) -0.003(3)
C31 0.072(5) 0.041(4) 0.072(5) -0.011(4) -0.003(4) 0.008(4)
C32 0.045(5) 0.069(6) 0.092(7) -0.010(5) 0.023(4) -0.015(4)
C33 0.057(7) 0.168(12) 0.304(19) 0.081(12) 0.075(9) 0.027(7)
C34 0.091(8) 0.124(10) 0.304(18) -0.058(11) 0.102(10) -0.053(7)
C35 0.071(8) 0.754(45) 0.076(9) -0.069(16) 0.047(7) -0.121(16)
C36 0.046(5) 0.074(6) 0.092(7) 0.032(5) -0.023(4) 0.009(4)
C37 0.090(9) 0.450(28) 0.152(13) 0.169(17) -0.031(9) 0.042(13)
C38 0.089(9) 0.173(14) 0.380(24) 0.143(15) -0.126(12) -0.038(9)
C39 0.187(14) 0.144(13) 0.297(21) -0.041(13) -0.139(15) 0.108(11)
C40 0.042(4) 0.036(4) 0.064(5) -0.004(3) -0.005(3) 0.000(3)
C41 0.074(5) 0.055(5) 0.063(5) -0.013(4) -0.006(4) -0.009(4)
C42 0.050(4) 0.068(5) 0.082(6) 0.001(5) 0.008(4) -0.013(4)
C43 0.082(6) 0.034(5) 0.130(8) 0.002(5) -0.032(6) -0.002(4)
C44 0.037(4) 0.024(3) 0.048(4) -0.001(3) 0.002(3) 0.006(3)
C45 0.046(4) 0.044(4) 0.043(4) 0.002(3) -0.002(3) 0.001(3)
C46 0.060(5) 0.059(5) 0.039(4) 0.012(4) 0.002(4) 0.014(4)
C47 0.054(5) 0.051(5) 0.057(5) 0.017(4) 0.022(4) 0.006(4)
C48 0.049(4) 0.030(4) 0.058(5) 0.001(3) 0.005(3) -0.006(3)
C49 0.036(4) 0.044(4) 0.035(4) 0.001(3) -0.002(3) 0.009(3)
C50 0.042(4) 0.038(4) 0.045(4) 0.008(3) -0.004(3) 0.003(3)
C51 0.047(4) 0.038(4) 0.050(4) -0.002(3) -0.007(3) 0.006(3)
C52 0.037(4) 0.044(4) 0.053(4) -0.002(4) -0.002(3) 0.007(3)
C53 0.031(4) 0.041(4) 0.052(4) 0.000(3) 0.001(3) 0.000(3)
C54 0.035(4) 0.029(4) 0.046(4) 0.002(3) -0.005(3) 0.002(3)
C55 0.034(4) 0.034(4) 0.046(4) 0.002(3) 0.006(3) -0.003(3)
C56 0.036(4) 0.034(4) 0.039(4) -0.002(3) 0.006(3) -0.004(3)
C57 0.037(4) 0.039(4) 0.043(4) -0.004(3) 0.002(3) 0.002(3)
C58 0.048(4) 0.050(5) 0.055(4) -0.014(4) 0.000(4) -0.001(4)
C59 0.038(4) 0.051(5) 0.053(4) -0.006(4) -0.003(3) -0.001(3)
C60 0.037(4) 0.048(4) 0.058(5) 0.001(4) -0.002(3) 0.003(3)
C61 0.045(4) 0.037(4) 0.063(5) 0.005(4) 0.001(4) 0.003(3)
C62 0.104(10) 0.259(19) 0.516(31) 0.318(21) -0.025(14) -0.057(11)
C63 0.287(18) 0.292(19) 0.098(9) 0.084(11) -0.063(11) -0.247(16)
C64 0.284(16) 0.089(9) 0.334(21) -0.016(11) 0.232(16) -0.073(10)
C65 0.049(4) 0.057(5) 0.067(5) -0.023(4) 0.010(4) 0.002(4)
C66 0.082(7) 0.109(8) 0.143(10) -0.039(7) 0.063(7) -0.011(6)
C67 0.087(7) 0.230(14) 0.098(8) -0.080(9) 0.035(6) -0.020(8)
C68 0.100(8) 0.124(9) 0.146(10) 0.008(8) 0.032(7) 0.050(7)
C69 0.051(5) 0.065(6) 0.090(6) -0.022(5) -0.020(4) -0.010(4)
C70 0.115(9) 0.109(9) 0.188(12) -0.042(9) -0.105(9) 0.039(7)
C71 0.101(9) 0.267(18) 0.174(13) 0.050(12) -0.048(9) -0.120(11)
C72 0.120(9) 0.164(12) 0.116(9) -0.059(8) -0.057(7) 0.021(8)
C73 0.049(4) 0.043(4) 0.064(5) -0.006(4) 0.000(4) 0.002(3)
C74 0.055(5) 0.048(5) 0.090(6) 0.013(4) -0.007(4) 0.003(4)
C75 0.050(5) 0.078(6) 0.085(6) -0.004(5) 0.010(4) 0.020(4)
C76 0.074(6) 0.053(5) 0.107(7) -0.018(5) -0.011(5) 0.012(4)
C77 0.032(4) 0.045(4) 0.044(4) 0.007(3) 0.001(3) 0.008(3)
C78 0.044(4) 0.032(4) 0.052(5) 0.003(3) -0.001(3) 0.000(3)
C79 0.067(5) 0.046(5) 0.056(5) -0.010(4) -0.005(4) 0.004(4)
C80 0.061(5) 0.067(5) 0.046(5) -0.008(4) 0.001(4) 0.024(4)
C81 0.045(4) 0.045(4) 0.049(4) 0.009(4) 0.008(3) 0.007(3)
C82 0.161(17) 0.137(12) 0.100(11) -0.007(9) 0.003(11) 0.034(12)
C83 0.125(13) 0.176(15) 0.147(18) -0.036(13) 0.045(12) 0.002(12)
C84 0.130(14) 0.192(17) 0.158(17) -0.051(16) -0.015(15) 0.019(12)
C85 0.157(16) 0.141(13) 0.143(16) -0.029(11) -0.055(13) 0.016(12)
C86 0.172(17) 0.194(16) 0.116(13) -0.016(11) 0.012(12) 0.023(14)
C87 0.119(12) 0.194(17) 0.178(16) -0.003(14) -0.016(13) 0.029(11)
C88 0.147(14) 0.122(11) 0.128(14) 0.019(10) 0.045(13) 0.015(12)
C89 0.101(11) 0.134(14) 0.207(21) 0.014(14) -0.007(15) 0.001(9)
C90 0.300(36) 0.184(17) 0.127(17) -0.022(14) -0.046(19) 0.096(20)
C91 0.291(35) 0.217(24) 0.120(16) 0.037(16) 0.086(20) 0.091(26)
C92 0.133(17) 0.146(16) 0.271(28) 0.010(20) 0.087(20) -0.003(12)
C93 0.158(20) 0.162(15) 0.203(23) -0.016(14) -0.039(15) 0.008(13)
C94 0.251(23) 0.091(10) 0.108(12) 0.008(8) -0.015(17) 0.008(15)
C95 0.216(27) 0.117(14) 0.266(31) 0.057(17) 0.072(22) 0.054(15)
C96 0.166(18) 0.190(18) 0.247(26) 0.056(16) -0.118(17) -0.057(15)
C97 0.271(30) 0.396(36) 0.100(15) 0.079(18) -0.063(18) -0.069(26)
C98 0.343(48) 0.384(41) 0.126(18) 0.061(26) 0.091(26) -0.068(33)
C99 0.175(20) 0.224(23) 0.168(22) 0.045(18) 0.011(17) -0.070(18)
Cl1 0.242(4) 0.106(2) 0.151(3) 0.035(2) 0.064(3) 0.016(2)
Cl2 0.137(3) 0.339(7) 0.201(4) -0.087(4) -0.047(3) 0.054(3)
C100 0.097(8) 0.157(11) 0.087(8) 0.005(7) 0.014(6) 0.036(7)

loop_
_atom_site_label
_atom_site_type_symbol
_atom_site_fract_x
_atom_site_fract_y
_atom_site_fract_z
_atom_site_U_iso_or_equiv
_atom_site_thermal_displace_type
_atom_site_occupancy
_atom_site_calc_flag
_atom_site_refinement_flags
_atom_site_disorder_group
Rh1 Rh 0.00925(2) 0.124442(13) -0.17081(4) 0.0390(2) Uani 1 d . .
Fe2 Fe 0.05143(5) 0.11707(2) -0.50998(7) 0.0319(3) Uani 1 d . .
P3 P -0.05047(8) 0.14332(4) -0.31687(13) 0.0352(4) Uani 1 d . .
P4 P 0.10566(8) 0.11479(5) -0.24650(14) 0.0382(4) Uani 1 d . .
O5 O 0.0477(2) 0.10001(13) -0.0263(4) 0.0491(12) Uani 1 d . .
O6 O -0.0841(2) 0.13014(12) -0.1001(3) 0.0414(11) Uani 1 d . .
O7 O -0.1112(2) 0.11499(10) -0.3590(3) 0.0358(10) Uani 1 d . .
O8 O -0.0918(2) 0.17990(10) -0.2842(3) 0.0353(10) Uani 1 d . .
O9 O 0.1538(2) 0.08707(11) -0.1700(3) 0.0413(11) Uani 1 d . .
O10 O 0.1606(2) 0.14812(11) -0.2693(3) 0.0397(11) Uani 1 d . .
C11 C 0.0130(4) 0.0904(2) 0.0546(6) 0.047(2) Uani 1 d . .
C12 C -0.0561(3) 0.0980(2) 0.0659(6) 0.048(2) Uani 1 d . .
H12 H -0.0751(3) 0.0897(2) 0.1302(6) 0.058 Uiso 1 calc R .
C13 C -0.1005(3) 0.1169(2) -0.0104(6) 0.043(2) Uani 1 d . .
C14 C 0.0505(4) 0.0688(2) 0.1418(6) 0.068(2) Uani 1 d . .
H14A H 0.0975(4) 0.0658(2) 0.1232(6) 0.102 Uiso 1 calc R .
H14B H 0.0293(4) 0.0451(2) 0.1475(6) 0.102 Uiso 1 calc R .
H14C H 0.0490(4) 0.0814(2) 0.2111(6) 0.102 Uiso 1 calc R .
C15 C -0.1756(3) 0.1213(2) 0.0136(6) 0.055(2) Uani 1 d . .
H15A H -0.1990(3) 0.1346(2) -0.0455(6) 0.082 Uiso 1 calc R .
H15B H -0.1792(3) 0.1344(2) 0.0816(6) 0.082 Uiso 1 calc R .
H15C H -0.1963(3) 0.0975(2) 0.0199(6) 0.082 Uiso 1 calc R .
C16 C -0.1741(3) 0.1096(2) -0.3129(5) 0.0353(15) Uani 1 d . .
C17 C -0.1940(3) 0.0748(2) -0.2794(5) 0.039(2) Uani 1 d . .
C18 C -0.2593(3) 0.0720(2) -0.2366(5) 0.047(2) Uani 1 d . .
H18 H -0.2731(3) 0.0492(2) -0.2118(5) 0.056 Uiso 1 calc R .
C19 C -0.3047(3) 0.1011(2) -0.2290(6) 0.048(2) Uani 1 d . .
C20 C -0.2835(3) 0.1346(2) -0.2689(6) 0.047(2) Uani 1 d . .
H20 H -0.3128(3) 0.1547(2) -0.2655(6) 0.056 Uiso 1 calc R .
C21 C -0.2199(3) 0.1391(2) -0.3139(5) 0.038(2) Uani 1 d . .
C22 C -0.2070(3) 0.1751(2) -0.3684(5) 0.037(2) Uani 1 d . .
C23 C -0.1471(3) 0.1958(2) -0.3478(5) 0.0347(15) Uani 1 d . .
C24 C -0.1436(3) 0.2324(2) -0.3778(5) 0.040(2) Uani 1 d . .
C25 C -0.1982(3) 0.2462(2) -0.4447(6) 0.049(2) Uani 1 d . .
H25 H -0.1959(3) 0.2703(2) -0.4693(6) 0.059 Uiso 1 calc R .
C26 C -0.2561(3) 0.2254(2) -0.4764(6) 0.049(2) Uani 1 d . .
C27 C -0.2599(3) 0.1904(2) -0.4355(6) 0.048(2) Uani 1 d . .
H27 H -0.2990(3) 0.1765(2) -0.4530(6) 0.058 Uiso 1 calc R .
C28 C -0.1502(3) 0.0401(2) -0.2922(6) 0.043(2) Uani 1 d . .
C29 C -0.1882(4) 0.0050(2) -0.2602(7) 0.062(2) Uani 1 d . .
H29A H -0.1990(4) 0.0064(2) -0.1839(7) 0.092 Uiso 1 calc R .
H29B H -0.1593(4) -0.0159(2) -0.2710(7) 0.092 Uiso 1 calc R .
H29C H -0.2299(4) 0.0027(2) -0.3055(7) 0.092 Uiso 1 calc R .
C30 C -0.0845(3) 0.0419(2) -0.2178(6) 0.053(2) Uani 1 d . .
H30A H -0.0962(3) 0.0445(2) -0.1423(6) 0.079 Uiso 1 calc R .
H30B H -0.0575(3) 0.0626(2) -0.2386(6) 0.079 Uiso 1 calc R .
H30C H -0.0584(3) 0.0198(2) -0.2258(6) 0.079 Uiso 1 calc R .
C31 C -0.1345(4) 0.0362(2) -0.4140(6) 0.062(2) Uani 1 d . .
H31A H -0.1768(4) 0.0351(2) -0.4583(6) 0.092 Uiso 1 calc R .
H31B H -0.1087(4) 0.0141(2) -0.4240(6) 0.092 Uiso 1 calc R .
H31C H -0.1081(4) 0.0569(2) -0.4360(6) 0.092 Uiso 1 calc R .
C32 C -0.3735(4) 0.0960(2) -0.1781(7) 0.068(2) Uani 1 d . .
C33 C -0.4261(5) 0.1243(3) -0.2239(13) 0.174(7) Uani 1 d . .
H33A H -0.4328(5) 0.1212(3) -0.3024(13) 0.261 Uiso 1 calc R .
H33B H -0.4094(5) 0.1486(3) -0.2078(13) 0.261 Uiso 1 calc R .
H33C H -0.4691(5) 0.1207(3) -0.1900(13) 0.261 Uiso 1 calc R .
C34 C -0.4051(5) 0.0594(3) -0.2101(13) 0.170(6) Uani 1 d . .
H34A H -0.4077(5) 0.0570(3) -0.2891(13) 0.255 Uiso 1 calc R .
H34B H -0.4505(5) 0.0578(3) -0.1831(13) 0.255 Uiso 1 calc R .
H34C H -0.3771(5) 0.0400(3) -0.1783(13) 0.255 Uiso 1 calc R .
C35 C -0.3679(6) 0.1007(7) -0.0624(10) 0.299(14) Uani 1 d . .
H35A H -0.4123(6) 0.0978(7) -0.0328(10) 0.448 Uiso 1 calc R .
H35B H -0.3506(6) 0.1248(7) -0.0452(10) 0.448 Uiso 1 calc R .
H35C H -0.3368(6) 0.0827(7) -0.0303(10) 0.448 Uiso 1 calc R .
C36 C -0.3141(4) 0.2422(2) -0.5514(8) 0.072(2) Uani 1 d . .
C37 C -0.2888(6) 0.2540(5) -0.6550(12) 0.232(10) Uani 1 d . .
H37A H -0.2483(6) 0.2687(5) -0.6414(12) 0.348 Uiso 1 calc R .
H37B H -0.3235(6) 0.2683(5) -0.6946(12) 0.348 Uiso 1 calc R .
H37C H -0.2777(6) 0.2330(5) -0.6981(12) 0.348 Uiso 1 calc R .
C38 C -0.3750(6) 0.2204(4) -0.5602(15) 0.219(9) Uani 1 d . .
H38A H -0.3873(6) 0.2131(4) -0.4878(15) 0.328 Uiso 1 calc R .
H38B H -0.3667(6) 0.1989(4) -0.6036(15) 0.328 Uiso 1 calc R .
H38C H -0.4118(6) 0.2343(4) -0.5952(15) 0.328 Uiso 1 calc R .
C39 C -0.3385(7) 0.2773(4) -0.4963(14) 0.215(9) Uani 1 d . .
H39A H -0.3008(7) 0.2943(4) -0.4878(14) 0.322 Uiso 1 calc R .
H39B H -0.3549(7) 0.2716(4) -0.4251(14) 0.322 Uiso 1 calc R .
H39C H -0.3750(7) 0.2882(4) -0.5416(14) 0.322 Uiso 1 calc R .
C40 C -0.0865(3) 0.2587(2) -0.3344(6) 0.048(2) Uani 1 d . .
C41 C -0.0814(4) 0.2574(2) -0.2079(6) 0.065(2) Uani 1 d . .
H41A H -0.1252(4) 0.2636(2) -0.1800(6) 0.097 Uiso 1 calc R .
H41B H -0.0473(4) 0.2746(2) -0.1804(6) 0.097 Uiso 1 calc R .
H41C H -0.0687(4) 0.2331(2) -0.1840(6) 0.097 Uiso 1 calc R .
C42 C -0.0169(4) 0.2491(2) -0.3780(7) 0.067(2) Uani 1 d . .
H42A H -0.0051(4) 0.2244(2) -0.3577(7) 0.100 Uiso 1 calc R .
H42B H 0.0175(4) 0.2655(2) -0.3467(7) 0.100 Uiso 1 calc R .
H42C H -0.0190(4) 0.2514(2) -0.4570(7) 0.100 Uiso 1 calc R .
C43 C -0.1005(4) 0.2988(2) -0.3697(8) 0.083(3) Uani 1 d . .
H43A H -0.1441(4) 0.3065(2) -0.3440(8) 0.124 Uiso 1 calc R .
H43B H -0.1016(4) 0.3005(2) -0.4487(8) 0.124 Uiso 1 calc R .
H43C H -0.0647(4) 0.3143(2) -0.3382(8) 0.124 Uiso 1 calc R .
C44 C -0.0204(3) 0.1512(2) -0.4523(5) 0.036(2) Uani 1 d . .
C45 C -0.0453(3) 0.1351(2) -0.5535(5) 0.044(2) Uani 1 d . .
H45 H -0.0845(3) 0.1206(2) -0.5625(5) 0.053 Uiso 1 calc R .
C46 C -0.0018(4) 0.1444(2) -0.6377(6) 0.053(2) Uani 1 d . .
H46 H -0.0070(4) 0.1374(2) -0.7115(6) 0.063 Uiso 1 calc R .
C47 C 0.0514(4) 0.1661(2) -0.5895(6) 0.053(2) Uani 1 d . .
H47 H 0.0876(4) 0.1760(2) -0.6267(6) 0.064 Uiso 1 calc R .
C48 C 0.0414(3) 0.1706(2) -0.4765(6) 0.046(2) Uani 1 d . .
H48 H 0.0696(3) 0.1837(2) -0.4264(6) 0.055 Uiso 1 calc R .
C49 C 0.2112(3) 0.0707(2) -0.2157(5) 0.038(2) Uani 1 d . .
C50 C 0.2134(3) 0.0339(2) -0.2394(5) 0.042(2) Uani 1 d . .
C51 C 0.2688(3) 0.0226(2) -0.2997(5) 0.046(2) Uani 1 d . .
H51 H 0.2707(3) -0.0019(2) -0.3200(5) 0.055 Uiso 1 calc R .
C52 C 0.3215(3) 0.0458(2) -0.3317(6) 0.045(2) Uani 1 d . .
C53 C 0.3200(3) 0.0809(2) -0.2930(5) 0.041(2) Uani 1 d . .
H53 H 0.3560(3) 0.0967(2) -0.3069(5) 0.050 Uiso 1 calc R .
C54 C 0.2661(3) 0.0936(2) -0.2334(5) 0.037(2) Uani 1 d . .
C55 C 0.2691(3) 0.1310(2) -0.1848(5) 0.038(2) Uani 1 d . .
C56 C 0.2178(3) 0.1576(2) -0.2011(5) 0.036(2) Uani 1 d . .
C57 C 0.2267(3) 0.1932(2) -0.1629(5) 0.040(2) Uani 1 d . .
C58 C 0.2856(3) 0.2001(2) -0.0962(6) 0.051(2) Uani 1 d . .
H58 H 0.2914(3) 0.2236(2) -0.0673(6) 0.061 Uiso 1 calc R .
C59 C 0.3366(3) 0.1742(2) -0.0699(6) 0.047(2) Uani 1 d . .
C60 C 0.3280(3) 0.1398(2) -0.1165(6) 0.048(2) Uani 1 d . .
H60 H 0.3617(3) 0.1220(2) -0.1027(6) 0.058 Uiso 1 calc R .
C61 C 0.1647(3) 0.0045(2) -0.1977(6) 0.049(2) Uani 1 d . .
C62 C 0.2022(7) -0.0229(4) -0.1396(17) 0.294(13) Uani 1 d . .
H62A H 0.2301(7) -0.0119(4) -0.0809(17) 0.441 Uiso 1 calc R .
H62B H 0.2311(7) -0.0354(4) -0.1890(17) 0.441 Uiso 1 calc R .
H62C H 0.1709(7) -0.0400(4) -0.1093(17) 0.441 Uiso 1 calc R .
C63 C 0.1203(8) -0.0100(4) -0.2832(10) 0.228(10) Uani 1 d . .
H63A H 0.0964(8) 0.0097(4) -0.3212(10) 0.342 Uiso 1 calc R .
H63B H 0.0876(8) -0.0261(4) -0.2521(10) 0.342 Uiso 1 calc R .
H63C H 0.1469(8) -0.0233(4) -0.3342(10) 0.342 Uiso 1 calc R .
C64 C 0.1103(8) 0.0192(3) -0.1246(14) 0.228(8) Uani 1 d . .
H64A H 0.1321(8) 0.0303(3) -0.0601(14) 0.342 Uiso 1 calc R .
H64B H 0.0814(8) -0.0006(3) -0.1029(14) 0.342 Uiso 1 calc R .
H64C H 0.0829(8) 0.0372(3) -0.1646(14) 0.342 Uiso 1 calc R .
C65 C 0.3760(4) 0.0316(2) -0.4060(6) 0.058(2) Uani 1 d . .
C66 C 0.4253(5) 0.0606(3) -0.4392(9) 0.109(4) Uani 1 d . .
H66A H 0.4588(5) 0.0500(3) -0.4849(9) 0.164 Uiso 1 calc R .
H66B H 0.4481(5) 0.0710(3) -0.3743(9) 0.164 Uiso 1 calc R .
H66C H 0.4005(5) 0.0795(3) -0.4796(9) 0.164 Uiso 1 calc R .
C67 C 0.3442(5) 0.0138(4) -0.5067(8) 0.138(5) Uani 1 d . .
H67A H 0.3797(5) 0.0050(4) -0.5519(8) 0.206 Uiso 1 calc R .
H67B H 0.3161(5) 0.0313(4) -0.5475(8) 0.206 Uiso 1 calc R .
H67C H 0.3162(5) -0.0064(4) -0.4855(8) 0.206 Uiso 1 calc R .
C68 C 0.4199(5) 0.0025(3) -0.3403(10) 0.123(4) Uani 1 d . .
H68A H 0.4550(5) -0.0066(3) -0.3856(10) 0.184 Uiso 1 calc R .
H68B H 0.3908(5) -0.0173(3) -0.3198(10) 0.184 Uiso 1 calc R .
H68C H 0.4409(5) 0.0136(3) -0.2750(10) 0.184 Uiso 1 calc R .
C69 C 0.3994(4) 0.1845(2) 0.0055(7) 0.070(2) Uani 1 d . .
C70 C 0.4383(5) 0.1515(3) 0.0456(10) 0.141(5) Uani 1 d . .
H70A H 0.4770(5) 0.1589(3) 0.0928(10) 0.212 Uiso 1 calc R .
H70B H 0.4543(5) 0.1382(3) -0.0163(10) 0.212 Uiso 1 calc R .
H70C H 0.4087(5) 0.1361(3) 0.0863(10) 0.212 Uiso 1 calc R .
C71 C 0.4446(6) 0.2100(4) -0.0572(11) 0.183(7) Uani 1 d . .
H71A H 0.4185(6) 0.2311(4) -0.0812(11) 0.274 Uiso 1 calc R .
H71B H 0.4609(6) 0.1974(4) -0.1203(11) 0.274 Uiso 1 calc R .
H71C H 0.4832(6) 0.2176(4) -0.0099(11) 0.274 Uiso 1 calc R .
C72 C 0.3760(6) 0.2043(3) 0.1083(9) 0.135(5) Uani 1 d . .
H72A H 0.3510(6) 0.2260(3) 0.0864(9) 0.203 Uiso 1 calc R .
H72B H 0.4156(6) 0.2110(3) 0.1548(9) 0.203 Uiso 1 calc R .
H72C H 0.3469(6) 0.1884(3) 0.1481(9) 0.203 Uiso 1 calc R .
C73 C 0.1768(4) 0.2249(2) -0.1950(6) 0.052(2) Uani 1 d . .
C74 C 0.1760(4) 0.2294(2) -0.3200(7) 0.064(2) Uani 1 d . .
H74A H 0.2218(4) 0.2345(2) -0.3417(7) 0.097 Uiso 1 calc R .
H74B H 0.1462(4) 0.2493(2) -0.3421(7) 0.097 Uiso 1 calc R .
H74C H 0.1597(4) 0.2072(2) -0.3550(7) 0.097 Uiso 1 calc R .
C75 C 0.1052(4) 0.2168(2) -0.1567(7) 0.071(2) Uani 1 d . .
H75A H 0.1072(4) 0.2142(2) -0.0778(7) 0.106 Uiso 1 calc R .
H75B H 0.0883(4) 0.1945(2) -0.1902(7) 0.106 Uiso 1 calc R .
H75C H 0.0748(4) 0.2366(2) -0.1779(7) 0.106 Uiso 1 calc R .
C76 C 0.2016(4) 0.2617(2) -0.1452(8) 0.079(3) Uani 1 d . .
H76A H 0.2025(4) 0.2603(2) -0.0661(8) 0.118 Uiso 1 calc R .
H76B H 0.1707(4) 0.2809(2) -0.1703(8) 0.118 Uiso 1 calc R .
H76C H 0.2470(4) 0.2669(2) -0.1683(8) 0.118 Uiso 1 calc R .
C77 C 0.1046(3) 0.0940(2) -0.3811(5) 0.040(2) Uani 1 d . .
C78 C 0.0515(3) 0.0702(2) -0.4232(6) 0.043(2) Uani 1 d . .
H78 H 0.0151(3) 0.0615(2) -0.3840(6) 0.051 Uiso 1 calc R .
C79 C 0.0633(4) 0.0623(2) -0.5335(6) 0.057(2) Uani 1 d . .
H79 H 0.0362(4) 0.0472(2) -0.5798(6) 0.068 Uiso 1 calc R .
C80 C 0.1224(4) 0.0806(2) -0.5628(6) 0.058(2) Uani 1 d . .
H80 H 0.1408(4) 0.0803(2) -0.6320(6) 0.070 Uiso 1 calc R .
C81 C 0.1495(3) 0.0997(2) -0.4691(5) 0.046(2) Uani 1 d . .
H81 H 0.1896(3) 0.1136(2) -0.4652(5) 0.055 Uiso 1 calc R .
C82 C 0.3721(11) 0.4601(4) 0.4934(12) 0.133(5) Uani 1 d . .
H82 H 0.3514(11) 0.4647(4) 0.4239(12) 0.159 Uiso 1 calc R .
C83 C 0.4388(11) 0.4602(4) 0.5077(18) 0.148(6) Uani 1 d . .
H83 H 0.4647(11) 0.4642(4) 0.4466(18) 0.177 Uiso 1 calc R .
C84 C 0.4719(9) 0.4547(5) 0.6061(22) 0.161(7) Uani 1 d . .
H84 H 0.5197(9) 0.4552(5) 0.6126(22) 0.193 Uiso 1 calc R .
C85 C 0.4355(12) 0.4487(4) 0.6954(17) 0.149(6) Uani 1 d . .
H85 H 0.4583(12) 0.4452(4) 0.7640(17) 0.179 Uiso 1 calc R .
C86 C 0.3656(12) 0.4476(4) 0.6861(14) 0.161(6) Uani 1 d . .
H86 H 0.3397(12) 0.4433(4) 0.7471(14) 0.193 Uiso 1 calc R .
C87 C 0.3334(8) 0.4533(4) 0.5784(19) 0.165(6) Uani 1 d . .
H87 H 0.2858(8) 0.4523(4) 0.5679(19) 0.198 Uiso 1 calc R .
C88 C 0.3658(13) 0.1810(4) 0.6056(15) 0.131(5) Uani 1 d . .
H88 H 0.3504(13) 0.1887(4) 0.6732(15) 0.157 Uiso 1 calc R .
C89 C 0.3224(8) 0.1719(5) 0.5266(25) 0.147(7) Uani 1 d . .
H89 H 0.2760(8) 0.1727(5) 0.5413(25) 0.177 Uiso 1 calc R .
C90 C 0.3370(16) 0.1622(5) 0.4317(22) 0.205(12) Uani 1 d . .
H90 H 0.3021(16) 0.1570(5) 0.3786(22) 0.247 Uiso 1 calc R .
C91 C 0.4037(19) 0.1592(7) 0.4063(19) 0.207(12) Uani 1 d . .
H91 H 0.4160(19) 0.1516(7) 0.3369(19) 0.248 Uiso 1 calc R .
C92 C 0.4522(11) 0.1681(5) 0.4890(29) 0.181(9) Uani 1 d . .
H92 H 0.4987(11) 0.1663(5) 0.4761(29) 0.217 Uiso 1 calc R .
C93 C 0.4322(14) 0.1794(5) 0.5901(22) 0.176(7) Uani 1 d . .
H93 H 0.4645(14) 0.1857(5) 0.6461(22) 0.211 Uiso 1 calc R .
C94 C 0.6746(19) 0.4016(4) 0.9462(15) 0.151(7) Uani 1 d . .
H94 H 0.6800(19) 0.4114(4) 1.0169(15) 0.181 Uiso 1 calc R .
C95 C 0.6080(18) 0.3971(5) 0.8935(33) 0.197(9) Uani 1 d . .
H95 H 0.5675(18) 0.4016(5) 0.9286(33) 0.237 Uiso 1 calc R .
C96 C 0.6093(15) 0.3848(6) 0.7787(28) 0.205(10) Uani 1 d . .
H96 H 0.5695(15) 0.3826(6) 0.7334(28) 0.247 Uiso 1 calc R .
C97 C 0.6736(18) 0.3766(8) 0.7419(19) 0.258(14) Uani 1 d . .
H97 H 0.6770(18) 0.3701(8) 0.6682(19) 0.310 Uiso 1 calc R .
C98 C 0.7257(20) 0.3775(9) 0.8011(27) 0.281(18) Uani 1 d . .
H98 H 0.7656(20) 0.3670(9) 0.7761(27) 0.338 Uiso 1 calc R .
C99 C 0.7279(13) 0.3917(7) 0.8931(27) 0.189(9) Uani 1 d . .
H99 H 0.7711(13) 0.3958(7) 0.9274(27) 0.226 Uiso 1 calc R .
Cl1 Cl 0.1136(2) 0.33141(9) 0.6301(3) 0.1645(14) Uani 1 d . .
Cl2 Cl 0.2259(2) 0.37944(15) 0.6874(4) 0.228(2) Uani 1 d . .
C100 C 0.1817(5) 0.3594(3) 0.5818(9) 0.113(4) Uani 1 d . .
H10A H 0.2125(5) 0.3444(3) 0.5408(9) 0.136 Uiso 1 calc R .
H10B H 0.1624(5) 0.3781(3) 0.5323(9) 0.136 Uiso 1 calc R .

loop_
_atom_type_symbol
_atom_type_description
_atom_type_scat_dispersion_real
_atom_type_scat_dispersion_imag
_atom_type_scat_source
C C 0.0181 0.0091 'International Tables Vol C Tables 4.2.6.8 and 6.1.1.4'
H H 0.0000 0.0000 'International Tables Vol C Tables 4.2.6.8 and 6.1.1.4'
O O 0.0492 0.0322 'International Tables Vol C Tables 4.2.6.8 and 6.1.1.4'
P P 0.2955 0.4335 'International Tables Vol C Tables 4.2.6.8 and 6.1.1.4'
Rh Rh 0.0927 3.6045 'International Tables Vol C Tables 4.2.6.8 and 6.1.1.4'
Fe Fe -1.1336 3.1974 'International Tables Vol C Tables 4.2.6.8 and 6.1.1.4'
Cl Cl 0.3639 0.7018 'International Tables Vol C Tables 4.2.6.8 and 6.1.1.4'

loop_
_geom_angle_atom_site_label_1
_geom_angle_atom_site_label_2
_geom_angle_atom_site_label_3
_geom_angle
_geom_angle_site_symmetry_1
_geom_angle_site_symmetry_3
_geom_angle_publ_flag
O6 Rh1 O5 88.7(2) . . ?
O6 Rh1 P4 176.34(13) . . ?
O5 Rh1 P4 90.36(13) . . ?
O6 Rh1 P3 82.11(12) . . ?
O5 Rh1 P3 167.91(13) . . ?
P4 Rh1 P3 98.27(6) . . ?
C77 Fe2 C44 109.0(3) . . ?
C77 Fe2 C48 107.5(3) . . ?
C44 Fe2 C48 41.8(2) . . ?
C77 Fe2 C78 41.5(2) . . ?
C44 Fe2 C78 108.9(3) . . ?
C48 Fe2 C78 136.1(3) . . ?
C77 Fe2 C45 140.0(3) . . ?
C44 Fe2 C45 41.0(2) . . ?
C48 Fe2 C45 68.8(3) . . ?
C78 Fe2 C45 112.7(3) . . ?
C77 Fe2 C79 68.9(3) . . ?
C44 Fe2 C79 137.7(3) . . ?
C48 Fe2 C79 176.3(3) . . ?
C78 Fe2 C79 40.5(3) . . ?
C45 Fe2 C79 113.1(3) . . ?
C77 Fe2 C80 69.1(3) . . ?
C44 Fe2 C80 177.1(3) . . ?
C48 Fe2 C80 140.5(3) . . ?
C78 Fe2 C80 68.2(3) . . ?
C45 Fe2 C80 139.4(3) . . ?
C79 Fe2 C80 39.9(3) . . ?
C77 Fe2 C47 136.3(3) . . ?
C44 Fe2 C47 68.8(3) . . ?
C48 Fe2 C47 40.6(3) . . ?
C78 Fe2 C47 176.7(3) . . ?
C45 Fe2 C47 67.4(3) . . ?
C79 Fe2 C47 142.7(3) . . ?
C80 Fe2 C47 114.0(3) . . ?
C77 Fe2 C81 41.2(2) . . ?
C44 Fe2 C81 139.4(3) . . ?
C48 Fe2 C81 110.6(3) . . ?
C78 Fe2 C81 68.6(3) . . ?
C45 Fe2 C81 178.6(3) . . ?
C79 Fe2 C81 67.6(3) . . ?
C80 Fe2 C81 40.3(3) . . ?
C47 Fe2 C81 111.3(3) . . ?
C77 Fe2 C46 175.9(3) . . ?
C44 Fe2 C46 68.6(3) . . ?
C48 Fe2 C46 68.4(3) . . ?
C78 Fe2 C46 142.0(3) . . ?
C45 Fe2 C46 39.9(3) . . ?
C79 Fe2 C46 115.1(3) . . ?
C80 Fe2 C46 113.4(3) . . ?
C47 Fe2 C46 40.0(3) . . ?
C81 Fe2 C46 138.8(3) . . ?
O8 P3 O7 103.8(2) . . ?
O8 P3 C44 106.4(2) . . ?
O7 P3 C44 94.7(2) . . ?
O8 P3 Rh1 108.2(2) . . ?
O7 P3 Rh1 113.6(2) . . ?
C44 P3 Rh1 127.5(2) . . ?
O9 P4 O10 101.2(2) . . ?
O9 P4 C77 103.5(3) . . ?
O10 P4 C77 97.7(3) . . ?
O9 P4 Rh1 110.2(2) . . ?
O10 P4 Rh1 122.4(2) . . ?
C77 P4 Rh1 119.1(2) . . ?
C11 O5 Rh1 126.1(4) . . ?
C13 O6 Rh1 126.7(4) . . ?
C16 O7 P3 127.2(4) . . ?
C23 O8 P3 125.3(4) . . ?
C49 O9 P4 118.9(4) . . ?
C56 O10 P4 126.0(4) . . ?
O5 C11 C12 125.5(6) . . ?
O5 C11 C14 115.9(6) . . ?
C12 C11 C14 118.6(7) . . ?
C11 C12 C13 126.5(6) . . ?
O6 C13 C12 125.7(6) . . ?
O6 C13 C15 115.0(6) . . ?
C12 C13 C15 119.2(6) . . ?
C17 C16 O7 120.8(5) . . ?
C17 C16 C21 121.1(6) . . ?
O7 C16 C21 117.6(5) . . ?
C16 C17 C18 116.4(6) . . ?
C16 C17 C28 123.8(6) . . ?
C18 C17 C28 119.7(6) . . ?
C17 C18 C19 124.3(6) . . ?
C18 C19 C20 116.7(6) . . ?
C18 C19 C32 120.9(6) . . ?
C20 C19 C32 122.4(6) . . ?
C21 C20 C19 122.0(6) . . ?
C20 C21 C16 119.1(6) . . ?
C20 C21 C22 116.8(5) . . ?
C16 C21 C22 123.9(5) . . ?
C23 C22 C27 118.0(6) . . ?
C23 C22 C21 123.5(5) . . ?
C27 C22 C21 118.2(6) . . ?
C24 C23 C22 121.6(6) . . ?
C24 C23 O8 119.4(5) . . ?
C22 C23 O8 118.6(5) . . ?
C23 C24 C25 117.0(6) . . ?
C23 C24 C40 123.7(6) . . ?
C25 C24 C40 119.1(6) . . ?
C26 C25 C24 122.7(6) . . ?
C27 C26 C25 117.8(6) . . ?
C27 C26 C36 122.1(6) . . ?
C25 C26 C36 120.1(6) . . ?
C26 C27 C22 122.0(6) . . ?
C31 C28 C30 111.7(6) . . ?
C31 C28 C17 108.3(5) . . ?
C30 C28 C17 110.8(5) . . ?
C31 C28 C29 106.9(6) . . ?
C30 C28 C29 106.7(5) . . ?
C17 C28 C29 112.6(5) . . ?
C35 C32 C19 111.5(7) . . ?
C35 C32 C33 107.0(12) . . ?
C19 C32 C33 111.0(7) . . ?
C35 C32 C34 111.7(12) . . ?
C19 C32 C34 111.0(7) . . ?
C33 C32 C34 104.3(9) . . ?
C38 C36 C37 115.0(11) . . ?
C38 C36 C39 103.0(11) . . ?
C37 C36 C39 105.0(11) . . ?
C38 C36 C26 113.7(8) . . ?
C37 C36 C26 111.1(8) . . ?
C39 C36 C26 108.1(8) . . ?
C42 C40 C43 105.7(6) . . ?
C42 C40 C24 112.2(6) . . ?
C43 C40 C24 112.5(6) . . ?
C42 C40 C41 109.2(6) . . ?
C43 C40 C41 108.0(6) . . ?
C24 C40 C41 109.2(6) . . ?
C45 C44 C48 106.1(6) . . ?
C45 C44 P3 127.6(5) . . ?
C48 C44 P3 125.6(5) . . ?
C45 C44 Fe2 70.0(4) . . ?
C48 C44 Fe2 68.4(3) . . ?
P3 C44 Fe2 118.8(3) . . ?
C46 C45 C44 109.8(6) . . ?
C46 C45 Fe2 71.4(4) . . ?
C44 C45 Fe2 69.1(4) . . ?
C45 C46 C47 107.0(6) . . ?
C45 C46 Fe2 68.7(4) . . ?
C47 C46 Fe2 68.5(4) . . ?
C46 C47 C48 109.5(6) . . ?
C46 C47 Fe2 71.5(4) . . ?
C48 C47 Fe2 68.7(4) . . ?
C47 C48 C44 107.6(6) . . ?
C47 C48 Fe2 70.7(4) . . ?
C44 C48 Fe2 69.8(3) . . ?
C50 C49 C54 121.6(6) . . ?
C50 C49 O9 122.1(6) . . ?
C54 C49 O9 116.2(5) . . ?
C49 C50 C51 115.6(6) . . ?
C49 C50 C61 125.9(6) . . ?
C51 C50 C61 118.3(6) . . ?
C50 C51 C52 124.4(6) . . ?
C53 C52 C51 116.2(6) . . ?
C53 C52 C65 123.6(6) . . ?
C51 C52 C65 120.2(6) . . ?
C52 C53 C54 121.6(6) . . ?
C49 C54 C53 119.6(6) . . ?
C49 C54 C55 120.5(6) . . ?
C53 C54 C55 119.8(5) . . ?
C60 C55 C56 118.4(6) . . ?
C60 C55 C54 117.0(6) . . ?
C56 C55 C54 124.6(5) . . ?
O10 C56 C57 120.8(5) . . ?
O10 C56 C55 116.9(5) . . ?
C57 C56 C55 121.8(6) . . ?
C56 C57 C58 116.7(6) . . ?
C56 C57 C73 123.5(6) . . ?
C58 C57 C73 119.8(6) . . ?
C57 C58 C59 124.4(6) . . ?
C60 C59 C58 116.9(6) . . ?
C60 C59 C69 122.7(6) . . ?
C58 C59 C69 120.3(6) . . ?
C59 C60 C55 121.4(6) . . ?
C63 C61 C62 112.4(12) . . ?
C63 C61 C50 112.5(7) . . ?
C62 C61 C50 110.4(7) . . ?
C63 C61 C64 98.2(10) . . ?
C62 C61 C64 108.6(11) . . ?
C50 C61 C64 114.1(7) . . ?
C52 C65 C67 111.2(6) . . ?
C52 C65 C66 113.2(6) . . ?
C67 C65 C66 109.4(8) . . ?
C52 C65 C68 108.2(7) . . ?
C67 C65 C68 108.4(8) . . ?
C66 C65 C68 106.2(7) . . ?
C70 C69 C59 111.7(7) . . ?
C70 C69 C71 111.3(9) . . ?
C59 C69 C71 108.6(7) . . ?
C70 C69 C72 106.5(9) . . ?
C59 C69 C72 109.8(7) . . ?
C71 C69 C72 109.0(9) . . ?
C74 C73 C75 111.3(6) . . ?
C74 C73 C57 107.7(6) . . ?
C75 C73 C57 110.5(6) . . ?
C74 C73 C76 106.4(6) . . ?
C75 C73 C76 108.8(6) . . ?
C57 C73 C76 112.1(6) . . ?
C78 C77 C81 106.4(6) . . ?
C78 C77 P4 123.7(5) . . ?
C81 C77 P4 129.7(5) . . ?
C78 C77 Fe2 69.1(4) . . ?
C81 C77 Fe2 70.7(4) . . ?
P4 C77 Fe2 120.6(3) . . ?
C77 C78 C79 108.3(6) . . ?
C77 C78 Fe2 69.4(4) . . ?
C79 C78 Fe2 70.8(4) . . ?
C80 C79 C78 109.0(6) . . ?
C80 C79 Fe2 70.5(4) . . ?
C78 C79 Fe2 68.7(4) . . ?
C79 C80 C81 108.0(6) . . ?
C79 C80 Fe2 69.6(4) . . ?
C81 C80 Fe2 69.9(4) . . ?
C80 C81 C77 108.2(6) . . ?
C80 C81 Fe2 69.8(4) . . ?
C77 C81 Fe2 68.0(3) . . ?
C83 C82 C87 120.0(16) . . ?
C82 C83 C84 123.1(18) . . ?
C83 C84 C85 119.6(18) . . ?
C86 C85 C84 120.4(17) . . ?
C85 C86 C87 117.2(16) . . ?
C82 C87 C86 119.7(15) . . ?
C89 C88 C93 119.5(18) . . ?
C90 C89 C88 125.8(21) . . ?
C89 C90 C91 120.0(25) . . ?
C92 C91 C90 116.3(23) . . ?
C93 C92 C91 120.4(22) . . ?
C88 C93 C92 118.0(19) . . ?
C99 C94 C95 118.5(21) . . ?
C94 C95 C96 113.5(19) . . ?
C97 C96 C95 115.8(19) . . ?
C98 C97 C96 123.1(29) . . ?
C99 C98 C97 122.4(40) . . ?
C98 C99 C94 125.2(29) . . ?
Cl2 C100 Cl1 111.0(6) . . ?

loop_
_geom_bond_atom_site_label_1
_geom_bond_atom_site_label_2
_geom_bond_distance
_geom_bond_site_symmetry_2
_geom_bond_publ_flag
Rh1 O6 2.060(4) . ?
Rh1 O5 2.069(4) . ?
Rh1 P4 2.161(2) . ?
Rh1 P3 2.177(2) . ?
Fe2 C77 2.011(6) . ?
Fe2 C44 2.025(6) . ?
Fe2 C48 2.006(6) . ?
Fe2 C78 2.006(6) . ?
Fe2 C45 2.037(6) . ?
Fe2 C79 2.034(7) . ?
Fe2 C80 2.045(7) . ?
Fe2 C47 2.033(7) . ?
Fe2 C81 2.046(6) . ?
Fe2 C46 2.071(7) . ?
P3 O8 1.618(4) . ?
P3 O7 1.631(4) . ?
P3 C44 1.796(6) . ?
P4 O9 1.634(4) . ?
P4 O10 1.652(4) . ?
P4 C77 1.798(7) . ?
O5 C11 1.270(8) . ?
O6 C13 1.246(7) . ?
O7 C16 1.386(7) . ?
O8 C23 1.414(7) . ?
O9 C49 1.406(7) . ?
O10 C56 1.394(7) . ?
C11 C12 1.386(9) . ?
C11 C14 1.480(9) . ?
C12 C13 1.413(9) . ?
C13 C15 1.514(9) . ?
C16 C17 1.394(8) . ?
C16 C21 1.399(8) . ?
C17 C18 1.402(8) . ?
C17 C28 1.539(9) . ?
C18 C19 1.386(9) . ?
C19 C20 1.386(9) . ?
C19 C32 1.516(9) . ?
C20 C21 1.388(9) . ?
C21 C22 1.496(8) . ?
C22 C23 1.401(8) . ?
C22 C27 1.395(8) . ?
C23 C24 1.388(8) . ?
C24 C25 1.396(9) . ?
C24 C40 1.539(9) . ?
C25 C26 1.395(9) . ?
C26 C27 1.373(9) . ?
C26 C36 1.538(9) . ?
C28 C31 1.530(9) . ?
C28 C30 1.527(9) . ?
C28 C29 1.537(9) . ?
C32 C35 1.412(14) . ?
C32 C33 1.535(13) . ?
C32 C34 1.515(12) . ?
C36 C38 1.427(13) . ?
C36 C37 1.440(14) . ?
C36 C39 1.532(15) . ?
C40 C42 1.522(9) . ?
C40 C43 1.542(9) . ?
C40 C41 1.533(10) . ?
C44 C45 1.421(9) . ?
C44 C48 1.439(8) . ?
C45 C46 1.402(9) . ?
C46 C47 1.405(10) . ?
C47 C48 1.403(9) . ?
C49 C50 1.373(9) . ?
C49 C54 1.380(8) . ?
C50 C51 1.396(9) . ?
C50 C61 1.536(9) . ?
C51 C52 1.401(9) . ?
C52 C53 1.364(9) . ?
C52 C65 1.520(9) . ?
C53 C54 1.385(8) . ?
C54 C55 1.487(8) . ?
C55 C60 1.414(9) . ?
C55 C56 1.399(8) . ?
C56 C57 1.385(8) . ?
C57 C58 1.390(9) . ?
C57 C73 1.547(9) . ?
C58 C59 1.395(9) . ?
C59 C60 1.384(9) . ?
C59 C69 1.534(9) . ?
C61 C63 1.415(12) . ?
C61 C62 1.404(13) . ?
C61 C64 1.514(13) . ?
C65 C67 1.488(11) . ?
C65 C66 1.499(11) . ?
C65 C68 1.553(12) . ?
C69 C70 1.491(12) . ?
C69 C71 1.512(13) . ?
C69 C72 1.531(12) . ?
C73 C74 1.524(10) . ?
C73 C75 1.521(10) . ?
C73 C76 1.539(10) . ?
C77 C78 1.424(9) . ?
C77 C81 1.429(8) . ?
C78 C79 1.400(9) . ?
C79 C80 1.392(10) . ?
C80 C81 1.411(9) . ?
C82 C83 1.30(2) . ?
C82 C87 1.33(2) . ?
C83 C84 1.34(2) . ?
C84 C85 1.34(2) . ?
C85 C86 1.36(2) . ?
C86 C87 1.43(2) . ?
C88 C89 1.29(2) . ?
C88 C93 1.32(2) . ?
C89 C90 1.25(2) . ?
C90 C91 1.35(3) . ?
C91 C92 1.38(3) . ?
C92 C93 1.37(2) . ?
C94 C99 1.30(2) . ?
C94 C95 1.42(3) . ?
C95 C96 1.46(3) . ?
C96 C97 1.38(3) . ?
C97 C98 1.21(3) . ?
C98 C99 1.23(3) . ?
Cl1 C100 1.796(11) . ?
Cl2 C100 1.672(11) . ?

loop_
_geom_torsion_atom_site_label_1
_geom_torsion_atom_site_label_2
_geom_torsion_atom_site_label_3
_geom_torsion_atom_site_label_4
_geom_torsion
_geom_torsion_site_symmetry_1
_geom_torsion_site_symmetry_2
_geom_torsion_site_symmetry_3
_geom_torsion_site_symmetry_4
_geom_torsion_publ_flag
O6 Rh1 P3 O8 50.2(2) . . . . ?
O5 Rh1 P3 O8 91.4(7) . . . . ?
P4 Rh1 P3 O8 -133.5(2) . . . . ?
O6 Rh1 P3 O7 -64.5(2) . . . . ?
O5 Rh1 P3 O7 -23.3(7) . . . . ?
P4 Rh1 P3 O7 111.8(2) . . . . ?
O6 Rh1 P3 C44 178.9(3) . . . . ?
O5 Rh1 P3 C44 -139.9(7) . . . . ?
P4 Rh1 P3 C44 -4.7(3) . . . . ?
O6 Rh1 P4 O9 -64.3(20) . . . . ?
O5 Rh1 P4 O9 11.5(2) . . . . ?
P3 Rh1 P4 O9 -160.0(2) . . . . ?
O6 Rh1 P4 O10 177.2(19) . . . . ?
O5 Rh1 P4 O10 -107.0(2) . . . . ?
P3 Rh1 P4 O10 81.5(2) . . . . ?
O6 Rh1 P4 C77 54.9(20) . . . . ?
O5 Rh1 P4 C77 130.7(3) . . . . ?
P3 Rh1 P4 C77 -40.8(2) . . . . ?
O6 Rh1 O5 C11 8.8(5) . . . . ?
P4 Rh1 O5 C11 -167.7(5) . . . . ?
P3 Rh1 O5 C11 -32.0(10) . . . . ?
O5 Rh1 O6 C13 -8.3(5) . . . . ?
P4 Rh1 O6 C13 67.5(21) . . . . ?
P3 Rh1 O6 C13 163.8(5) . . . . ?
O8 P3 O7 C16 -40.8(5) . . . . ?
C44 P3 O7 C16 -148.9(5) . . . . ?
Rh1 P3 O7 C16 76.5(5) . . . . ?
O7 P3 O8 C23 -44.4(5) . . . . ?
C44 P3 O8 C23 54.8(5) . . . . ?
Rh1 P3 O8 C23 -165.3(4) . . . . ?
O10 P4 O9 C49 -63.6(4) . . . . ?
C77 P4 O9 C49 37.2(5) . . . . ?
Rh1 P4 O9 C49 165.6(4) . . . . ?
O9 P4 O10 C56 -26.3(5) . . . . ?
C77 P4 O10 C56 -131.7(5) . . . . ?
Rh1 P4 O10 C56 96.5(4) . . . . ?
Rh1 O5 C11 C12 -7.1(10) . . . . ?
Rh1 O5 C11 C14 171.7(5) . . . . ?
O5 C11 C12 C13 1.3(11) . . . . ?
C14 C11 C12 C13 -177.5(7) . . . . ?
Rh1 O6 C13 C12 6.1(9) . . . . ?
Rh1 O6 C13 C15 -172.1(4) . . . . ?
C11 C12 C13 O6 -0.7(11) . . . . ?
C11 C12 C13 C15 177.4(6) . . . . ?
P3 O7 C16 C17 -124.2(5) . . . . ?
P3 O7 C16 C21 63.6(7) . . . . ?
O7 C16 C17 C18 -178.3(5) . . . . ?
C21 C16 C17 C18 -6.3(9) . . . . ?
O7 C16 C17 C28 -1.3(9) . . . . ?
C21 C16 C17 C28 170.7(6) . . . . ?
C16 C17 C18 C19 1.9(10) . . . . ?
C28 C17 C18 C19 -175.3(6) . . . . ?
C17 C18 C19 C20 1.4(10) . . . . ?
C17 C18 C19 C32 -178.0(7) . . . . ?
C18 C19 C20 C21 -0.4(10) . . . . ?
C32 C19 C20 C21 179.0(7) . . . . ?
C19 C20 C21 C16 -3.9(10) . . . . ?
C19 C20 C21 C22 171.7(6) . . . . ?
C17 C16 C21 C20 7.4(9) . . . . ?
O7 C16 C21 C20 179.7(5) . . . . ?
C17 C16 C21 C22 -167.8(6) . . . . ?
O7 C16 C21 C22 4.4(9) . . . . ?
C20 C21 C22 C23 131.8(7) . . . . ?
C16 C21 C22 C23 -52.8(9) . . . . ?
C20 C21 C22 C27 -42.1(8) . . . . ?
C16 C21 C22 C27 133.2(7) . . . . ?
C27 C22 C23 C24 10.0(9) . . . . ?
C21 C22 C23 C24 -163.9(6) . . . . ?
C27 C22 C23 O8 -177.1(5) . . . . ?
C21 C22 C23 O8 9.0(9) . . . . ?
P3 O8 C23 C24 -125.8(5) . . . . ?
P3 O8 C23 C22 61.2(7) . . . . ?
C22 C23 C24 C25 -10.0(9) . . . . ?
O8 C23 C24 C25 177.2(5) . . . . ?
C22 C23 C24 C40 165.3(6) . . . . ?
O8 C23 C24 C40 -7.6(9) . . . . ?
C23 C24 C25 C26 3.5(10) . . . . ?
C40 C24 C25 C26 -172.0(6) . . . . ?
C24 C25 C26 C27 2.7(11) . . . . ?
C24 C25 C26 C36 -179.3(7) . . . . ?
C25 C26 C27 C22 -2.8(10) . . . . ?
C36 C26 C27 C22 179.3(7) . . . . ?
C23 C22 C27 C26 -3.4(10) . . . . ?
C21 C22 C27 C26 170.9(6) . . . . ?
C16 C17 C28 C31 -55.7(8) . . . . ?
C18 C17 C28 C31 121.2(6) . . . . ?
C16 C17 C28 C30 67.0(8) . . . . ?
C18 C17 C28 C30 -116.1(6) . . . . ?
C16 C17 C28 C29 -173.7(6) . . . . ?
C18 C17 C28 C29 3.2(9) . . . . ?
C18 C19 C32 C35 86.8(14) . . . . ?
C20 C19 C32 C35 -92.6(14) . . . . ?
C18 C19 C32 C33 -154.0(9) . . . . ?
C20 C19 C32 C33 26.6(12) . . . . ?
C18 C19 C32 C34 -38.5(12) . . . . ?
C20 C19 C32 C34 142.1(9) . . . . ?
C27 C26 C36 C38 8.7(14) . . . . ?
C25 C26 C36 C38 -169.1(11) . . . . ?
C27 C26 C36 C37 -122.9(11) . . . . ?
C25 C26 C36 C37 59.2(13) . . . . ?
C27 C26 C36 C39 122.4(10) . . . . ?
C25 C26 C36 C39 -55.4(12) . . . . ?
C23 C24 C40 C42 68.3(8) . . . . ?
C25 C24 C40 C42 -116.6(7) . . . . ?
C23 C24 C40 C43 -172.7(7) . . . . ?
C25 C24 C40 C43 2.4(9) . . . . ?
C23 C24 C40 C41 -52.9(8) . . . . ?
C25 C24 C40 C41 122.2(7) . . . . ?
O8 P3 C44 C45 -107.6(5) . . . . ?
O7 P3 C44 C45 -1.7(6) . . . . ?
Rh1 P3 C44 C45 123.0(5) . . . . ?
O8 P3 C44 C48 83.5(5) . . . . ?
O7 P3 C44 C48 -170.6(5) . . . . ?
Rh1 P3 C44 C48 -46.0(6) . . . . ?
O8 P3 C44 Fe2 166.4(3) . . . . ?
O7 P3 C44 Fe2 -87.7(3) . . . . ?
Rh1 P3 C44 Fe2 37.0(4) . . . . ?
C77 Fe2 C44 C45 -147.2(4) . . . . ?
C48 Fe2 C44 C45 117.5(5) . . . . ?
C78 Fe2 C44 C45 -103.2(4) . . . . ?
C45 Fe2 C44 C45 0.0 . . . . ?
C79 Fe2 C44 C45 -67.9(5) . . . . ?
C80 Fe2 C44 C45 -99.4(55) . . . . ?
C47 Fe2 C44 C45 79.4(4) . . . . ?
C81 Fe2 C44 C45 178.0(4) . . . . ?
C46 Fe2 C44 C45 36.3(4) . . . . ?
C77 Fe2 C44 C48 95.4(4) . . . . ?
C48 Fe2 C44 C48 0.0 . . . . ?
C78 Fe2 C44 C48 139.4(4) . . . . ?
C45 Fe2 C44 C48 -117.5(5) . . . . ?
C79 Fe2 C44 C48 174.6(4) . . . . ?
C80 Fe2 C44 C48 143.2(55) . . . . ?
C47 Fe2 C44 C48 -38.0(4) . . . . ?
C81 Fe2 C44 C48 60.5(5) . . . . ?
C46 Fe2 C44 C48 -81.1(4) . . . . ?
C77 Fe2 C44 P3 -24.4(4) . . . . ?
C48 Fe2 C44 P3 -119.8(5) . . . . ?
C78 Fe2 C44 P3 19.6(4) . . . . ?
C45 Fe2 C44 P3 122.8(5) . . . . ?
C79 Fe2 C44 P3 54.8(6) . . . . ?
C80 Fe2 C44 P3 23.4(57) . . . . ?
C47 Fe2 C44 P3 -157.8(4) . . . . ?
C81 Fe2 C44 P3 -59.3(5) . . . . ?
C46 Fe2 C44 P3 159.1(5) . . . . ?
C48 C44 C45 C46 -0.8(7) . . . . ?
P3 C44 C45 C46 -171.5(5) . . . . ?
Fe2 C44 C45 C46 -60.0(5) . . . . ?
C48 C44 C45 Fe2 59.2(4) . . . . ?
P3 C44 C45 Fe2 -111.5(5) . . . . ?
Fe2 C44 C45 Fe2 0.0 . . . . ?
C77 Fe2 C45 C46 173.7(5) . . . . ?
C44 Fe2 C45 C46 120.7(6) . . . . ?
C48 Fe2 C45 C46 81.3(5) . . . . ?
C78 Fe2 C45 C46 -146.2(4) . . . . ?
C79 Fe2 C45 C46 -102.0(5) . . . . ?
C80 Fe2 C45 C46 -63.7(6) . . . . ?
C47 Fe2 C45 C46 37.4(4) . . . . ?
C81 Fe2 C45 C46 16.1(112) . . . . ?
C46 Fe2 C45 C46 0.000(1) . . . . ?
C77 Fe2 C45 C44 52.9(6) . . . . ?
C44 Fe2 C45 C44 0.0 . . . . ?
C48 Fe2 C45 C44 -39.4(4) . . . . ?
C78 Fe2 C45 C44 93.1(4) . . . . ?
C79 Fe2 C45 C44 137.3(4) . . . . ?
C80 Fe2 C45 C44 175.6(4) . . . . ?
C47 Fe2 C45 C44 -83.3(4) . . . . ?
C81 Fe2 C45 C44 -104.6(111) . . . . ?
C46 Fe2 C45 C44 -120.7(6) . . . . ?
C44 C45 C46 C47 0.6(8) . . . . ?
Fe2 C45 C46 C47 -58.0(5) . . . . ?
C44 C45 C46 Fe2 58.6(4) . . . . ?
Fe2 C45 C46 Fe2 0.0 . . . . ?
C77 Fe2 C46 C45 -91.5(37) . . . . ?
C44 Fe2 C46 C45 -37.2(4) . . . . ?
C48 Fe2 C46 C45 -82.3(4) . . . . ?
C78 Fe2 C46 C45 56.4(6) . . . . ?
C45 Fe2 C46 C45 0.000(1) . . . . ?
C79 Fe2 C46 C45 96.6(5) . . . . ?
C80 Fe2 C46 C45 140.6(4) . . . . ?
C47 Fe2 C46 C45 -119.4(6) . . . . ?
C81 Fe2 C46 C45 -179.4(4) . . . . ?
C77 Fe2 C46 C47 27.9(38) . . . . ?
C44 Fe2 C46 C47 82.2(4) . . . . ?
C48 Fe2 C46 C47 37.1(4) . . . . ?
C78 Fe2 C46 C47 175.8(4) . . . . ?
C45 Fe2 C46 C47 119.4(6) . . . . ?
C79 Fe2 C46 C47 -144.0(4) . . . . ?
C80 Fe2 C46 C47 -100.0(5) . . . . ?
C47 Fe2 C46 C47 0.0 . . . . ?
C81 Fe2 C46 C47 -60.0(6) . . . . ?
C45 C46 C47 C48 -0.2(8) . . . . ?
Fe2 C46 C47 C48 -58.3(5) . . . . ?
C45 C46 C47 Fe2 58.1(5) . . . . ?
Fe2 C46 C47 Fe2 0.0 . . . . ?
C77 Fe2 C47 C46 -177.2(4) . . . . ?
C44 Fe2 C47 C46 -81.5(4) . . . . ?
C48 Fe2 C47 C46 -120.6(6) . . . . ?
C78 Fe2 C47 C46 -128.9(47) . . . . ?
C45 Fe2 C47 C46 -37.3(4) . . . . ?
C79 Fe2 C47 C46 61.6(6) . . . . ?
C80 Fe2 C47 C46 98.4(5) . . . . ?
C81 Fe2 C47 C46 142.2(4) . . . . ?
C46 Fe2 C47 C46 0.0 . . . . ?
C77 Fe2 C47 C48 -56.6(6) . . . . ?
C44 Fe2 C47 C48 39.1(4) . . . . ?
C48 Fe2 C47 C48 0.0 . . . . ?
C78 Fe2 C47 C48 -8.3(50) . . . . ?
C45 Fe2 C47 C48 83.4(4) . . . . ?
C79 Fe2 C47 C48 -177.8(5) . . . . ?
C80 Fe2 C47 C48 -141.0(4) . . . . ?
C81 Fe2 C47 C48 -97.2(4) . . . . ?
C46 Fe2 C47 C48 120.6(6) . . . . ?
C46 C47 C48 C44 -0.3(8) . . . . ?
Fe2 C47 C48 C44 -60.3(4) . . . . ?
C46 C47 C48 Fe2 60.0(5) . . . . ?
Fe2 C47 C48 Fe2 0.0 . . . . ?
C45 C44 C48 C47 0.7(7) . . . . ?
P3 C44 C48 C47 171.6(5) . . . . ?
Fe2 C44 C48 C47 60.9(5) . . . . ?
C45 C44 C48 Fe2 -60.2(4) . . . . ?
P3 C44 C48 Fe2 110.7(5) . . . . ?
Fe2 C44 C48 Fe2 0.0 . . . . ?
C77 Fe2 C48 C47 142.8(4) . . . . ?
C44 Fe2 C48 C47 -118.1(6) . . . . ?
C78 Fe2 C48 C47 179.3(4) . . . . ?
C45 Fe2 C48 C47 -79.5(4) . . . . ?
C79 Fe2 C48 C47 158.3(45) . . . . ?
C80 Fe2 C48 C47 64.6(6) . . . . ?
C47 Fe2 C48 C47 0.0 . . . . ?
C81 Fe2 C48 C47 99.1(4) . . . . ?
C46 Fe2 C48 C47 -36.5(4) . . . . ?
C77 Fe2 C48 C44 -99.1(4) . . . . ?
C44 Fe2 C48 C44 0.0 . . . . ?
C78 Fe2 C48 C44 -62.6(5) . . . . ?
C45 Fe2 C48 C44 38.6(4) . . . . ?
C79 Fe2 C48 C44 -83.6(46) . . . . ?
C80 Fe2 C48 C44 -177.3(4) . . . . ?
C47 Fe2 C48 C44 118.1(6) . . . . ?
C81 Fe2 C48 C44 -142.7(4) . . . . ?
C46 Fe2 C48 C44 81.6(4) . . . . ?
P4 O9 C49 C50 -109.9(6) . . . . ?
P4 O9 C49 C54 71.4(6) . . . . ?
C54 C49 C50 C51 -10.8(9) . . . . ?
O9 C49 C50 C51 170.5(5) . . . . ?
C54 C49 C50 C61 163.8(6) . . . . ?
O9 C49 C50 C61 -14.9(10) . . . . ?
C49 C50 C51 C52 2.7(9) . . . . ?
C61 C50 C51 C52 -172.3(6) . . . . ?
C50 C51 C52 C53 5.2(10) . . . . ?
C50 C51 C52 C65 -174.5(6) . . . . ?
C51 C52 C53 C54 -5.3(9) . . . . ?
C65 C52 C53 C54 174.4(6) . . . . ?
C50 C49 C54 C53 10.9(9) . . . . ?
O9 C49 C54 C53 -170.3(5) . . . . ?
C50 C49 C54 C55 -166.4(6) . . . . ?
O9 C49 C54 C55 12.4(8) . . . . ?
C52 C53 C54 C49 -2.3(9) . . . . ?
C52 C53 C54 C55 175.0(6) . . . . ?
C49 C54 C55 C60 123.6(6) . . . . ?
C53 C54 C55 C60 -53.7(8) . . . . ?
C49 C54 C55 C56 -55.7(9) . . . . ?
C53 C54 C55 C56 127.0(7) . . . . ?
P4 O10 C56 C57 -125.4(5) . . . . ?
P4 O10 C56 C55 62.2(7) . . . . ?
C60 C55 C56 O10 179.7(5) . . . . ?
C54 C55 C56 O10 -1.0(9) . . . . ?
C60 C55 C56 C57 7.4(9) . . . . ?
C54 C55 C56 C57 -173.4(6) . . . . ?
O10 C56 C57 C58 -179.4(5) . . . . ?
C55 C56 C57 C58 -7.4(9) . . . . ?
O10 C56 C57 C73 -2.3(9) . . . . ?
C55 C56 C57 C73 169.7(6) . . . . ?
C56 C57 C58 C59 2.6(10) . . . . ?
C73 C57 C58 C59 -174.6(7) . . . . ?
C57 C58 C59 C60 2.0(11) . . . . ?
C57 C58 C59 C69 -179.4(7) . . . . ?
C58 C59 C60 C55 -2.0(10) . . . . ?
C69 C59 C60 C55 179.4(7) . . . . ?
C56 C55 C60 C59 -2.4(10) . . . . ?
C54 C55 C60 C59 178.2(6) . . . . ?
C49 C50 C61 C63 111.1(11) . . . . ?
C51 C50 C61 C63 -74.4(11) . . . . ?
C49 C50 C61 C62 -122.4(12) . . . . ?
C51 C50 C61 C62 52.0(13) . . . . ?
C49 C50 C61 C64 0.3(12) . . . . ?
C51 C50 C61 C64 174.7(10) . . . . ?
C53 C52 C65 C67 -127.8(9) . . . . ?
C51 C52 C65 C67 51.9(10) . . . . ?
C53 C52 C65 C66 -4.1(11) . . . . ?
C51 C52 C65 C66 175.6(7) . . . . ?
C53 C52 C65 C68 113.3(8) . . . . ?
C51 C52 C65 C68 -67.0(9) . . . . ?
C60 C59 C69 C70 -15.5(12) . . . . ?
C58 C59 C69 C70 166.0(8) . . . . ?
C60 C59 C69 C71 107.5(10) . . . . ?
C58 C59 C69 C71 -71.0(11) . . . . ?
C60 C59 C69 C72 -133.4(9) . . . . ?
C58 C59 C69 C72 48.1(11) . . . . ?
C56 C57 C73 C74 -60.3(8) . . . . ?
C58 C57 C73 C74 116.7(7) . . . . ?
C56 C57 C73 C75 61.5(8) . . . . ?
C58 C57 C73 C75 -121.5(7) . . . . ?
C56 C57 C73 C76 -176.9(7) . . . . ?
C58 C57 C73 C76 0.1(9) . . . . ?
O9 P4 C77 C78 95.7(5) . . . . ?
O10 P4 C77 C78 -160.8(5) . . . . ?
Rh1 P4 C77 C78 -26.9(6) . . . . ?
O9 P4 C77 C81 -90.7(6) . . . . ?
O10 P4 C77 C81 12.8(6) . . . . ?
Rh1 P4 C77 C81 146.7(5) . . . . ?
O9 P4 C77 Fe2 179.7(3) . . . . ?
O10 P4 C77 Fe2 -76.8(4) . . . . ?
Rh1 P4 C77 Fe2 57.1(4) . . . . ?
C44 Fe2 C77 C78 97.4(4) . . . . ?
C48 Fe2 C77 C78 141.5(4) . . . . ?
C78 Fe2 C77 C78 0.0 . . . . ?
C45 Fe2 C77 C78 63.8(6) . . . . ?
C79 Fe2 C77 C78 -37.5(4) . . . . ?
C80 Fe2 C77 C78 -80.4(4) . . . . ?
C47 Fe2 C77 C78 176.2(4) . . . . ?
C81 Fe2 C77 C78 -117.0(6) . . . . ?
C46 Fe2 C77 C78 150.4(36) . . . . ?
C44 Fe2 C77 C81 -145.6(4) . . . . ?
C48 Fe2 C77 C81 -101.5(4) . . . . ?
C78 Fe2 C77 C81 117.0(6) . . . . ?
C45 Fe2 C77 C81 -179.2(4) . . . . ?
C79 Fe2 C77 C81 79.5(4) . . . . ?
C80 Fe2 C77 C81 36.7(4) . . . . ?
C47 Fe2 C77 C81 -66.7(5) . . . . ?
C81 Fe2 C77 C81 0.0 . . . . ?
C46 Fe2 C77 C81 -92.5(37) . . . . ?
C44 Fe2 C77 P4 -20.2(4) . . . . ?
C48 Fe2 C77 P4 23.9(4) . . . . ?
C78 Fe2 C77 P4 -117.6(5) . . . . ?
C45 Fe2 C77 P4 -53.8(6) . . . . ?
C79 Fe2 C77 P4 -155.1(5) . . . . ?
C80 Fe2 C77 P4 162.0(5) . . . . ?
C47 Fe2 C77 P4 58.6(5) . . . . ?
C81 Fe2 C77 P4 125.4(6) . . . . ?
C46 Fe2 C77 P4 32.8(38) . . . . ?
C81 C77 C78 C79 -0.9(7) . . . . ?
P4 C77 C78 C79 174.0(5) . . . . ?
Fe2 C77 C78 C79 60.3(5) . . . . ?
C81 C77 C78 Fe2 -61.2(4) . . . . ?
P4 C77 C78 Fe2 113.6(5) . . . . ?
Fe2 C77 C78 Fe2 0.0 . . . . ?
C77 Fe2 C78 C77 0.0 . . . . ?
C44 Fe2 C78 C77 -97.6(4) . . . . ?
C48 Fe2 C78 C77 -58.9(5) . . . . ?
C45 Fe2 C78 C77 -141.4(4) . . . . ?
C79 Fe2 C78 C77 119.1(6) . . . . ?
C80 Fe2 C78 C77 82.6(4) . . . . ?
C47 Fe2 C78 C77 -51.1(49) . . . . ?
C81 Fe2 C78 C77 39.1(4) . . . . ?
C46 Fe2 C78 C77 -176.7(4) . . . . ?
C77 Fe2 C78 C79 -119.1(6) . . . . ?
C44 Fe2 C78 C79 143.3(4) . . . . ?
C48 Fe2 C78 C79 -178.0(4) . . . . ?
C45 Fe2 C78 C79 99.5(5) . . . . ?
C79 Fe2 C78 C79 0.0 . . . . ?
C80 Fe2 C78 C79 -36.5(4) . . . . ?
C47 Fe2 C78 C79 -170.2(47) . . . . ?
C81 Fe2 C78 C79 -80.0(4) . . . . ?
C46 Fe2 C78 C79 64.1(6) . . . . ?
C77 C78 C79 C80 -0.4(8) . . . . ?
Fe2 C78 C79 C80 59.1(5) . . . . ?
C77 C78 C79 Fe2 -59.5(4) . . . . ?
Fe2 C78 C79 Fe2 0.0 . . . . ?
C77 Fe2 C79 C80 -82.2(4) . . . . ?
C44 Fe2 C79 C80 -177.7(4) . . . . ?
C48 Fe2 C79 C80 -98.1(46) . . . . ?
C78 Fe2 C79 C80 -120.6(6) . . . . ?
C45 Fe2 C79 C80 141.0(4) . . . . ?
C80 Fe2 C79 C80 0.0 . . . . ?
C47 Fe2 C79 C80 58.5(7) . . . . ?
C81 Fe2 C79 C80 -37.7(4) . . . . ?
C46 Fe2 C79 C80 97.2(5) . . . . ?
C77 Fe2 C79 C78 38.4(4) . . . . ?
C44 Fe2 C79 C78 -57.1(6) . . . . ?
C48 Fe2 C79 C78 22.5(48) . . . . ?
C78 Fe2 C79 C78 0.0 . . . . ?
C45 Fe2 C79 C78 -98.4(4) . . . . ?
C80 Fe2 C79 C78 120.6(6) . . . . ?
C47 Fe2 C79 C78 179.1(5) . . . . ?
C81 Fe2 C79 C78 82.9(4) . . . . ?
C46 Fe2 C79 C78 -142.3(4) . . . . ?
C78 C79 C80 C81 1.5(8) . . . . ?
Fe2 C79 C80 C81 59.5(5) . . . . ?
C78 C79 C80 Fe2 -58.0(5) . . . . ?
Fe2 C79 C80 Fe2 0.0 . . . . ?
C77 Fe2 C80 C79 81.8(5) . . . . ?
C44 Fe2 C80 C79 33.2(57) . . . . ?
C48 Fe2 C80 C79 174.3(5) . . . . ?
C78 Fe2 C80 C79 37.1(4) . . . . ?
C45 Fe2 C80 C79 -62.9(6) . . . . ?
C79 Fe2 C80 C79 0.0 . . . . ?
C47 Fe2 C80 C79 -145.6(4) . . . . ?
C81 Fe2 C80 C79 119.2(6) . . . . ?
C46 Fe2 C80 C79 -101.7(5) . . . . ?
C77 Fe2 C80 C81 -37.5(4) . . . . ?
C44 Fe2 C80 C81 -86.0(56) . . . . ?
C48 Fe2 C80 C81 55.1(6) . . . . ?
C78 Fe2 C80 C81 -82.2(4) . . . . ?
C45 Fe2 C80 C81 177.9(4) . . . . ?
C79 Fe2 C80 C81 -119.2(6) . . . . ?
C47 Fe2 C80 C81 95.2(5) . . . . ?
C81 Fe2 C80 C81 0.0 . . . . ?
C46 Fe2 C80 C81 139.1(4) . . . . ?
C79 C80 C81 C77 -2.1(8) . . . . ?
Fe2 C80 C81 C77 57.3(4) . . . . ?
C79 C80 C81 Fe2 -59.3(5) . . . . ?
Fe2 C80 C81 Fe2 0.0 . . . . ?
C78 C77 C81 C80 1.8(7) . . . . ?
P4 C77 C81 C80 -172.6(5) . . . . ?
Fe2 C77 C81 C80 -58.3(5) . . . . ?
C78 C77 C81 Fe2 60.1(4) . . . . ?
P4 C77 C81 Fe2 -114.3(5) . . . . ?
Fe2 C77 C81 Fe2 0.0 . . . . ?
C77 Fe2 C81 C80 120.5(6) . . . . ?
C44 Fe2 C81 C80 175.6(4) . . . . ?
C48 Fe2 C81 C80 -146.1(4) . . . . ?
C78 Fe2 C81 C80 81.1(5) . . . . ?
C45 Fe2 C81 C80 -81.4(111) . . . . ?
C79 Fe2 C81 C80 37.3(4) . . . . ?
C80 Fe2 C81 C80 0.000(1) . . . . ?
C47 Fe2 C81 C80 -102.4(5) . . . . ?
C46 Fe2 C81 C80 -65.7(6) . . . . ?
C77 Fe2 C81 C77 0.0 . . . . ?
C44 Fe2 C81 C77 55.1(6) . . . . ?
C48 Fe2 C81 C77 93.4(4) . . . . ?
C78 Fe2 C81 C77 -39.4(4) . . . . ?
C45 Fe2 C81 C77 158.2(109) . . . . ?
C79 Fe2 C81 C77 -83.2(4) . . . . ?
C80 Fe2 C81 C77 -120.5(6) . . . . ?
C47 Fe2 C81 C77 137.1(4) . . . . ?
C46 Fe2 C81 C77 173.8(4) . . . . ?
C87 C82 C83 C84 -2.0(27) . . . . ?
C82 C83 C84 C85 0.4(29) . . . . ?
C83 C84 C85 C86 0.7(29) . . . . ?
C84 C85 C86 C87 -0.2(26) . . . . ?
C83 C82 C87 C86 2.5(26) . . . . ?
C85 C86 C87 C82 -1.4(25) . . . . ?
C93 C88 C89 C90 -2.0(29) . . . . ?
C88 C89 C90 C91 2.5(35) . . . . ?
C89 C90 C91 C92 -1.2(37) . . . . ?
C90 C91 C92 C93 -0.4(37) . . . . ?
C89 C88 C93 C92 0.2(26) . . . . ?
C91 C92 C93 C88 0.9(32) . . . . ?
C99 C94 C95 C96 -5.7(26) . . . . ?
C94 C95 C96 C97 5.0(27) . . . . ?
C95 C96 C97 C98 3.9(43) . . . . ?
C96 C97 C98 C99 -13.0(52) . . . . ?
C97 C98 C99 C94 12.6(48) . . . . ?
C95 C94 C99 C98 -2.6(37) . . . . ?
